data_1557762
loop_
_publ_author_name
'Dong, Zhaowen'
'Pezzato, Cristian'
'Sienkiewicz, Andrzej'
'Scopelliti, Rosario'
'Fadaei-Tirani, Farzaneh'
'Severin, Kay'

_publ_section_title
;
 SET processes in Lewis acid--base reactions: the tritylation of
 N-heterocyclic carbenes
;
_journal_issue 29
_journal_name_full 'Chemical Science'
_journal_page_first 7615
_journal_page_last 7618
_journal_paper_doi 10.1039/D0SC01278E
_journal_volume 11
_journal_year 2020
_chemical_formula_moiety 'C24 B F20, C11 H21 N2'
_chemical_formula_sum 'C35 H21 B F20 N2'
_chemical_formula_weight 860.35
_space_group_crystal_system monoclinic
_space_group_IT_number 4
_space_group_name_Hall 'P 2yb'
_space_group_name_H-M_alt 'P 1 21 1'
_atom_sites_solution_hydrogens geom
_atom_sites_solution_primary dual
_atom_sites_solution_secondary difmap
_audit_creation_method SHELXL-2018/3
_audit_update_record
;
2020-01-29 deposited with the CCDC.	2020-04-03 downloaded from the CCDC.
;
_cell_angle_alpha 90
_cell_angle_beta 91.4773(13)
_cell_angle_gamma 90
_cell_formula_units_Z 2
_cell_length_a 8.40488(13)
_cell_length_b 18.0272(3)
_cell_length_c 11.08430(15)
_cell_measurement_reflns_used 12020
_cell_measurement_temperature 140.00(10)
_cell_measurement_theta_max 76.4140
_cell_measurement_theta_min 4.8900
_cell_volume 1678.90(4)
_computing_cell_refinement 'CrysAlisPro 1.171.40.68a (Rigaku OD, 2019)'
_computing_data_collection 'CrysAlisPro 1.171.40.68a (Rigaku OD, 2019)'
_computing_data_reduction 'CrysAlisPro 1.171.40.68a (Rigaku OD, 2019)'
_computing_molecular_graphics 'Mercury 4.2.0 (CCDC, 2019)'
_computing_publication_material 'CIFTab (Sheldrick, 2016)'
_computing_structure_refinement 'SHELXL-2018/3 (Sheldrick, 2018)'
_computing_structure_solution 'SHELXT (Sheldrick, 2015)'
_diffrn_ambient_environment N~2~
_diffrn_ambient_temperature 140.00(10)
_diffrn_detector 'CCD plate'
_diffrn_detector_area_resol_mean 10.2665
_diffrn_detector_type Atlas
_diffrn_measured_fraction_theta_full 0.998
_diffrn_measured_fraction_theta_max 0.993
_diffrn_measurement_details
;
List of Runs (angles in degrees, time in seconds):

  # Type    Start    End  Width  t~exp~   \w     \q     \k     \f   Frames
#--------------------------------------------------------------------------
  1  \w   -116.00 -20.00   1.00    1.00    --  -42.88 -56.00  93.00   96
  2  \w    -64.00 -13.00   1.00    1.00    --  -42.88 125.00 150.00   51
  3  \w    -85.00 -22.00   1.00    1.00    --  -42.88 -37.00 -90.00   63
  4  \w   -109.00 -45.00   1.00    1.00    --  -42.88 -37.00   0.00   64
  5  \w    -33.00  -7.00   1.00    1.00    --  -42.88 125.00-150.00   26
  6  \w    -84.00 -56.00   1.00    1.00    --  -42.88 125.00  60.00   28
  7  \w     27.00  93.00   1.00    1.00    --   42.88-125.00 -30.00   66
  8  \w     40.00  66.00   1.00    4.00    --  112.00-111.00  90.00   26
  9  \w     64.00 140.00   1.00    4.00    --  112.00 -30.00 -60.00   76
 10  \w     84.00 168.00   1.00    4.00    --  112.00  62.00 -14.01   84
 11  \w     59.00 109.00   1.00    4.00    --  112.00-111.00 -90.00   50
 12  \w    115.00 178.00   1.00    4.00    --  112.00 111.00 120.00   63
 13  \w     93.00 139.00   1.00    4.00    --  112.00  45.00  30.00   46
 14  \w     37.00 108.00   1.00    4.00    --  112.00-111.00-150.00   71
 15  \w    133.00 177.00   1.00    4.00    --  112.00  45.00 -90.00   44
 16  \w     99.00 126.00   1.00    4.00    --  112.00  45.00 -90.00   27
 17  \w    122.00 169.00   1.00    4.00    --  112.00  50.00 -30.82   47
 18  \w     43.00 104.00   1.00    4.00    --  112.00 -94.00 120.00   61
 19  \w    124.00 178.00   1.00    4.00    --  112.00  61.00 -60.00   54
 20  \w     83.00 109.00   1.00    4.00    --  112.00  61.00 -60.00   26
 21  \w    153.00 178.00   1.00    4.00    --  112.00  30.00-120.00   25
 22  \w     83.00 165.00   1.00    4.00    --  112.00  61.00   0.00   82
 23  \w     87.00 128.00   1.00    4.00    --  112.00  45.00 -60.00   41
 24  \w     43.00 103.00   1.00    4.00    --  112.00 -61.00-180.00   60
 25  \w    137.00 176.00   1.00    4.00    --  112.00  45.00 120.00   39
 26  \w     83.00 109.00   1.00    4.00    --  112.00  61.00 -30.00   26
 27  \w     50.00 128.00   1.00    4.00    --  112.00 -61.00 -30.00   78
 28  \w     89.00 114.00   1.00    4.00    --  112.00  45.00 120.00   25
 29  \w     88.00 175.00   1.00    4.00    --  112.00  61.00  30.00   87
 30  \w    136.00 172.00   1.00    4.00    --  112.00 111.00 -90.00   36
 31  \w     89.00 115.00   1.00    4.00    --  112.00  50.00 -30.82   26
 32  \w    145.00 170.00   1.00    4.00    --  112.00  63.00 -22.43   25
 33  \w     51.00  78.00   1.00    4.00    --  112.00-111.00 -60.00   27
 34  \w     86.00 113.00   1.00    4.00    --  112.00  45.00 -30.00   27
 35  \w     83.00 111.00   1.00    4.00    --  112.00  63.00 -22.43   28
;
_diffrn_measurement_device 'four-circle diffractometer'
_diffrn_measurement_device_type 'SuperNova, Dual, Cu at home/near, Atlas'
_diffrn_measurement_method '\w scans'
_diffrn_radiation_monochromator mirror
_diffrn_radiation_probe x-ray
_diffrn_radiation_type 'Cu K\a'
_diffrn_radiation_wavelength 1.54184
_diffrn_reflns_av_R_equivalents 0.0184
_diffrn_reflns_av_unetI/netI 0.0159
_diffrn_reflns_Laue_measured_fraction_full 0.998
_diffrn_reflns_Laue_measured_fraction_max 0.993
_diffrn_reflns_limit_h_max 10
_diffrn_reflns_limit_h_min -10
_diffrn_reflns_limit_k_max 22
_diffrn_reflns_limit_k_min -22
_diffrn_reflns_limit_l_max 13
_diffrn_reflns_limit_l_min -13
_diffrn_reflns_number 16823
_diffrn_reflns_point_group_measured_fraction_full 0.996
_diffrn_reflns_point_group_measured_fraction_max 0.984
_diffrn_reflns_theta_full 67.684
_diffrn_reflns_theta_max 76.459
_diffrn_reflns_theta_min 4.684
_diffrn_source 'micro-focus sealed X-ray tube'
_diffrn_source_type 'SuperNova (Cu) X-ray Source'
_exptl_absorpt_coefficient_mu 1.609
_exptl_absorpt_correction_T_max 1.000
_exptl_absorpt_correction_T_min 0.282
_exptl_absorpt_correction_type gaussian
_exptl_absorpt_process_details
;
CrysAlisPro 1.171.40.68a (Rigaku Oxford Diffraction, 2019)
Numerical absorption correction based on gaussian integration over
a multifaceted crystal model.
Empirical absorption correction using spherical harmonics,
 implemented in SCALE3 ABSPACK scaling algorithm.
;
_exptl_crystal_colour 'clear pale colourless'
_exptl_crystal_density_diffrn 1.702
_exptl_crystal_description irregular
_exptl_crystal_F_000 860
_exptl_crystal_size_max 0.743
_exptl_crystal_size_mid 0.543
_exptl_crystal_size_min 0.417
_refine_diff_density_max 0.250
_refine_diff_density_min -0.201
_refine_diff_density_rms 0.043
_refine_ls_abs_structure_details
;
 Flack x determined using 3258 quotients [(I+)-(I-)]/[(I+)+(I-)]
 (Parsons, Flack and Wagner, Acta Cryst. B69 (2013) 249-259).
;
_refine_ls_abs_structure_Flack -0.01(2)
_refine_ls_extinction_coef 0.0063(5)
_refine_ls_extinction_expression Fc^*^=kFc[1+0.001xFc^2^\l^3^/sin(2\q)]^-1/4^
_refine_ls_extinction_method 'SHELXL-2018/3 (Sheldrick 2018)'
_refine_ls_goodness_of_fit_ref 1.065
_refine_ls_hydrogen_treatment constr
_refine_ls_matrix_type full
_refine_ls_number_parameters 530
_refine_ls_number_reflns 6954
_refine_ls_number_restraints 1
_refine_ls_restrained_S_all 1.065
_refine_ls_R_factor_all 0.0284
_refine_ls_R_factor_gt 0.0280
_refine_ls_shift/su_max 0.000
_refine_ls_shift/su_mean 0.000
_refine_ls_structure_factor_coef Fsqd
_refine_ls_weighting_details 'w=1/[\s^2^(Fo^2^)+(0.0512P)^2^+0.3201P] where P=(Fo^2^+2Fc^2^)/3'
_refine_ls_weighting_scheme calc
_refine_ls_wR_factor_gt 0.0772
_refine_ls_wR_factor_ref 0.0774
_reflns_Friedel_coverage 0.920
_reflns_Friedel_fraction_full 0.993
_reflns_Friedel_fraction_max 0.975
_reflns_number_gt 6925
_reflns_number_total 6954
_reflns_threshold_expression 'I > 2\s(I)'
_cod_data_source_file d0sc01278e2.cif
_cod_data_source_block dzw120
_cod_depositor_comments
;Adding full bibliography for 1557761--1557764.cif.

 Adding full bibliography for 1557761--1557764.cif.
;
_cod_original_cell_volume 1678.89(4)
_cod_original_sg_symbol_H-M 'P 21'
_cod_database_code 1557762
_shelx_shelxl_version_number 2018/3
_shelx_space_group_comment
;
The symmetry employed for this shelxl refinement is uniquely defined
by the following loop, which should always be used as a source of
symmetry information in preference to the above space-group names.
They are only intended as comments.
;
_shelx_estimated_absorpt_t_min 0.381
_shelx_estimated_absorpt_t_max 0.553

loop_
_space_group_symop_operation_xyz
'x, y, z'
'-x, y+1/2, -z'

loop_
_atom_site_label
_atom_site_type_symbol
_atom_site_fract_x
_atom_site_fract_y
_atom_site_fract_z
_atom_site_U_iso_or_equiv
_atom_site_adp_type
_atom_site_occupancy
_atom_site_site_symmetry_order
_atom_site_calc_flag
_atom_site_refinement_flags_posn
_atom_site_refinement_flags_adp
_atom_site_refinement_flags_occupancy
_atom_site_disorder_assembly
_atom_site_disorder_group
F1 F 0.43546(17) 0.48276(8) 0.62132(12) 0.0286(3) Uani 1 1 d . . . . .
F2 F 0.20529(18) 0.50678(9) 0.46132(13) 0.0349(3) Uani 1 1 d . . . . .
F3 F 0.00973(19) 0.62709(10) 0.47923(14) 0.0391(4) Uani 1 1 d . . . . .
F4 F 0.05282(17) 0.72258(8) 0.66815(14) 0.0331(3) Uani 1 1 d . . . . .
F5 F 0.28386(17) 0.69931(8) 0.83296(12) 0.0290(3) Uani 1 1 d . . . . .
F6 F 0.50761(17) 0.42312(8) 0.98789(12) 0.0288(3) Uani 1 1 d . . . . .
F7 F 0.70454(19) 0.31418(8) 0.94461(14) 0.0331(3) Uani 1 1 d . . . . .
F8 F 0.93242(19) 0.32824(9) 0.77473(15) 0.0380(4) Uani 1 1 d . . . . .
F9 F 0.95144(18) 0.45609(10) 0.64638(14) 0.0369(3) Uani 1 1 d . . . . .
F10 F 0.74137(18) 0.56463(8) 0.67761(12) 0.0305(3) Uani 1 1 d . . . . .
F11 F 0.45752(17) 0.66635(8) 1.09013(13) 0.0289(3) Uani 1 1 d . . . . .
F12 F 0.24339(19) 0.64238(9) 1.25357(13) 0.0343(3) Uani 1 1 d . . . . .
F13 F 0.02259(18) 0.53329(10) 1.22425(13) 0.0358(3) Uani 1 1 d . . . . .
F14 F 0.02212(19) 0.44853(10) 1.02117(14) 0.0370(3) Uani 1 1 d . . . . .
F15 F 0.24421(17) 0.46685(8) 0.85774(12) 0.0283(3) Uani 1 1 d . . . . .
F16 F 0.57018(18) 0.71651(8) 0.70663(13) 0.0310(3) Uani 1 1 d . . . . .
F17 F 0.79314(19) 0.81439(8) 0.76155(14) 0.0346(3) Uani 1 1 d . . . . .
F18 F 0.98389(19) 0.79724(9) 0.96117(16) 0.0403(4) Uani 1 1 d . . . . .
F19 F 0.93770(17) 0.67954(9) 1.11145(13) 0.0326(3) Uani 1 1 d . . . . .
F20 F 0.71729(16) 0.57830(8) 1.05639(12) 0.0268(3) Uani 1 1 d . . . . .
C12 C 0.3764(3) 0.59090(12) 0.73605(18) 0.0206(4) Uani 1 1 d . . . . .
C13 C 0.3481(3) 0.54496(12) 0.63758(19) 0.0222(4) Uani 1 1 d . . . . .
C14 C 0.2270(3) 0.55574(14) 0.5517(2) 0.0254(4) Uani 1 1 d . . . . .
C15 C 0.1276(3) 0.61575(14) 0.5609(2) 0.0271(5) Uani 1 1 d . . . . .
C16 C 0.1498(3) 0.66381(13) 0.6571(2) 0.0258(4) Uani 1 1 d . . . . .
C17 C 0.2712(3) 0.65052(12) 0.7411(2) 0.0231(4) Uani 1 1 d . . . . .
C18 C 0.6116(2) 0.50125(12) 0.83487(18) 0.0210(4) Uani 1 1 d . . . . .
C19 C 0.6121(3) 0.43529(13) 0.89991(19) 0.0225(4) Uani 1 1 d . . . . .
C20 C 0.7169(3) 0.37697(13) 0.8810(2) 0.0255(4) Uani 1 1 d . . . . .
C21 C 0.8316(3) 0.38397(14) 0.7954(2) 0.0277(5) Uani 1 1 d . . . . .
C22 C 0.8392(3) 0.44876(15) 0.7301(2) 0.0277(5) Uani 1 1 d . . . . .
C23 C 0.7303(3) 0.50433(13) 0.7495(2) 0.0246(4) Uani 1 1 d . . . . .
C24 C 0.3698(3) 0.56546(12) 0.96532(19) 0.0207(4) Uani 1 1 d . . . . .
C25 C 0.3579(3) 0.60912(12) 1.06831(19) 0.0223(4) Uani 1 1 d . . . . .
C26 C 0.2453(3) 0.59862(13) 1.1550(2) 0.0248(4) Uani 1 1 d . . . . .
C27 C 0.1326(3) 0.54373(13) 1.1413(2) 0.0250(4) Uani 1 1 d . . . . .
C28 C 0.1333(3) 0.50081(14) 1.0380(2) 0.0259(4) Uani 1 1 d . . . . .
C29 C 0.2502(3) 0.51210(12) 0.95479(19) 0.0229(4) Uani 1 1 d . . . . .
C30 C 0.6269(3) 0.64215(12) 0.88071(19) 0.0209(4) Uani 1 1 d . . . . .
C31 C 0.6551(3) 0.70397(13) 0.8099(2) 0.0236(4) Uani 1 1 d . . . . .
C32 C 0.7728(3) 0.75624(13) 0.8359(2) 0.0262(4) Uani 1 1 d . . . . .
C33 C 0.8702(3) 0.74818(13) 0.9361(2) 0.0269(4) Uani 1 1 d . . . . .
C34 C 0.8476(3) 0.68742(13) 1.0100(2) 0.0245(4) Uani 1 1 d . . . . .
C35 C 0.7311(3) 0.63634(12) 0.9804(2) 0.0227(4) Uani 1 1 d . . . . .
B1 B 0.4973(3) 0.57502(13) 0.8538(2) 0.0195(4) Uani 1 1 d . . . . .
N1 N 0.6127(2) 0.36929(10) 0.42159(17) 0.0220(4) Uani 1 1 d . . . . .
N2 N 0.4785(2) 0.30222(10) 0.54619(16) 0.0214(3) Uani 1 1 d . . . . .
C1 C 0.4679(3) 0.35169(12) 0.45761(19) 0.0212(4) Uani 1 1 d . . . . .
H1 H 0.371343 0.371513 0.424912 0.025 Uiso 1 1 calc R U . . .
C2 C 0.7212(3) 0.32893(14) 0.4907(2) 0.0285(5) Uani 1 1 d . . . . .
H2 H 0.833739 0.330209 0.484887 0.034 Uiso 1 1 calc R U . . .
C3 C 0.6371(3) 0.28719(14) 0.5682(2) 0.0283(5) Uani 1 1 d . . . . .
H3 H 0.679652 0.253767 0.626927 0.034 Uiso 1 1 calc R U . . .
C4 C 0.6543(3) 0.42511(13) 0.3265(2) 0.0246(4) Uani 1 1 d . . . . .
C5 C 0.7535(3) 0.38599(15) 0.2330(2) 0.0326(5) Uani 1 1 d . . . . .
H5A H 0.853245 0.368618 0.271039 0.049 Uiso 1 1 calc R U . . .
H5B H 0.777186 0.420621 0.167729 0.049 Uiso 1 1 calc R U . . .
H5C H 0.694024 0.343525 0.200007 0.049 Uiso 1 1 calc R U . . .
C6 C 0.5016(3) 0.45518(16) 0.2688(2) 0.0362(6) Uani 1 1 d . . . . .
H6A H 0.441002 0.414355 0.231568 0.054 Uiso 1 1 calc R U . . .
H6B H 0.527599 0.491745 0.206919 0.054 Uiso 1 1 calc R U . . .
H6C H 0.437634 0.478851 0.330678 0.054 Uiso 1 1 calc R U . . .
C7 C 0.7471(4) 0.48717(15) 0.3898(2) 0.0361(6) Uani 1 1 d . . . . .
H7A H 0.682987 0.508116 0.454109 0.054 Uiso 1 1 calc R U . . .
H7B H 0.771358 0.526063 0.331314 0.054 Uiso 1 1 calc R U . . .
H7C H 0.846492 0.467235 0.424693 0.054 Uiso 1 1 calc R U . . .
C8 C 0.3428(3) 0.26968(12) 0.6149(2) 0.0244(4) Uani 1 1 d . . . . .
C9 C 0.3591(3) 0.29801(15) 0.7443(2) 0.0323(5) Uani 1 1 d . . . . .
H9A H 0.458944 0.279759 0.781024 0.048 Uiso 1 1 calc R U . . .
H9B H 0.269324 0.280090 0.790920 0.048 Uiso 1 1 calc R U . . .
H9C H 0.359509 0.352368 0.744167 0.048 Uiso 1 1 calc R U . . .
C10 C 0.3566(3) 0.18537(14) 0.6093(3) 0.0347(5) Uani 1 1 d . . . . .
H10A H 0.347414 0.169090 0.525023 0.052 Uiso 1 1 calc R U . . .
H10B H 0.271351 0.162849 0.655512 0.052 Uiso 1 1 calc R U . . .
H10C H 0.460082 0.170019 0.643625 0.052 Uiso 1 1 calc R U . . .
C11 C 0.1867(3) 0.29579(15) 0.5567(2) 0.0311(5) Uani 1 1 d . . . . .
H11A H 0.179400 0.349905 0.562976 0.047 Uiso 1 1 calc R U . . .
H11B H 0.097495 0.273028 0.598227 0.047 Uiso 1 1 calc R U . . .
H11C H 0.182833 0.281267 0.471517 0.047 Uiso 1 1 calc R U . . .

loop_
_atom_site_aniso_label
_atom_site_aniso_U_11
_atom_site_aniso_U_22
_atom_site_aniso_U_33
_atom_site_aniso_U_23
_atom_site_aniso_U_13
_atom_site_aniso_U_12
F1 0.0317(7) 0.0280(7) 0.0257(6) -0.0077(5) -0.0053(5) 0.0078(5)
F2 0.0361(8) 0.0428(8) 0.0252(7) -0.0115(6) -0.0097(6) 0.0032(6)
F3 0.0333(7) 0.0517(9) 0.0316(7) -0.0015(7) -0.0148(6) 0.0096(7)
F4 0.0308(7) 0.0317(7) 0.0365(8) 0.0019(6) -0.0043(6) 0.0119(6)
F5 0.0377(7) 0.0227(6) 0.0264(7) -0.0048(5) -0.0043(5) 0.0066(5)
F6 0.0322(7) 0.0276(7) 0.0268(6) 0.0060(5) 0.0038(5) 0.0045(5)
F7 0.0389(8) 0.0245(7) 0.0357(7) 0.0055(6) -0.0034(6) 0.0060(6)
F8 0.0373(8) 0.0378(8) 0.0388(8) -0.0031(6) 0.0002(6) 0.0182(7)
F9 0.0308(7) 0.0475(9) 0.0327(7) -0.0014(6) 0.0093(6) 0.0072(6)
F10 0.0365(7) 0.0292(7) 0.0260(7) 0.0041(5) 0.0058(5) 0.0023(6)
F11 0.0305(7) 0.0270(7) 0.0293(7) -0.0106(5) 0.0021(5) -0.0064(5)
F12 0.0352(7) 0.0424(8) 0.0255(7) -0.0131(6) 0.0042(5) -0.0042(6)
F13 0.0318(7) 0.0486(9) 0.0273(7) -0.0002(6) 0.0083(6) -0.0060(6)
F14 0.0369(8) 0.0379(8) 0.0364(8) -0.0045(6) 0.0032(6) -0.0180(6)
F15 0.0333(7) 0.0271(7) 0.0244(6) -0.0080(5) -0.0007(5) -0.0064(5)
F16 0.0363(7) 0.0332(7) 0.0232(6) 0.0090(5) -0.0075(5) -0.0060(6)
F17 0.0382(8) 0.0279(7) 0.0377(8) 0.0101(6) -0.0021(6) -0.0079(6)
F18 0.0359(8) 0.0338(8) 0.0506(9) 0.0006(7) -0.0106(7) -0.0138(6)
F19 0.0310(7) 0.0336(7) 0.0325(7) -0.0009(6) -0.0142(6) 0.0003(6)
F20 0.0319(7) 0.0252(6) 0.0231(6) 0.0050(5) -0.0059(5) -0.0001(5)
C12 0.0223(10) 0.0214(9) 0.0181(9) 0.0005(7) -0.0009(7) -0.0005(7)
C13 0.0216(9) 0.0245(10) 0.0205(10) -0.0005(8) 0.0002(7) 0.0011(8)
C14 0.0258(11) 0.0320(11) 0.0183(10) -0.0028(8) -0.0026(8) -0.0007(8)
C15 0.0223(10) 0.0358(12) 0.0229(10) 0.0037(9) -0.0053(8) 0.0012(9)
C16 0.0229(10) 0.0264(11) 0.0280(11) 0.0039(8) -0.0001(8) 0.0044(8)
C17 0.0267(11) 0.0218(10) 0.0207(10) -0.0001(8) -0.0018(8) 0.0004(8)
C18 0.0209(9) 0.0225(10) 0.0192(9) -0.0022(8) -0.0045(7) -0.0002(8)
C19 0.0234(10) 0.0241(10) 0.0197(9) -0.0027(7) -0.0041(7) 0.0006(8)
C20 0.0293(10) 0.0230(10) 0.0235(10) 0.0000(8) -0.0092(8) 0.0026(8)
C21 0.0265(10) 0.0295(11) 0.0269(11) -0.0062(8) -0.0063(8) 0.0082(9)
C22 0.0251(11) 0.0336(12) 0.0242(10) -0.0037(9) -0.0014(8) 0.0016(9)
C23 0.0267(10) 0.0269(11) 0.0199(10) 0.0006(8) -0.0032(8) -0.0009(9)
C24 0.0220(9) 0.0197(9) 0.0202(10) 0.0010(7) -0.0022(7) 0.0023(7)
C25 0.0240(10) 0.0202(10) 0.0225(10) -0.0010(8) -0.0037(8) -0.0007(8)
C26 0.0274(11) 0.0269(11) 0.0198(10) -0.0043(8) -0.0028(8) 0.0031(8)
C27 0.0232(10) 0.0302(11) 0.0218(10) 0.0026(8) 0.0016(8) 0.0006(8)
C28 0.0241(10) 0.0266(10) 0.0267(11) 0.0006(8) -0.0020(8) -0.0042(8)
C29 0.0267(10) 0.0230(10) 0.0190(9) -0.0018(8) -0.0030(8) 0.0002(8)
C30 0.0213(10) 0.0219(9) 0.0194(9) -0.0012(7) 0.0005(7) 0.0004(8)
C31 0.0265(10) 0.0240(10) 0.0202(10) 0.0003(8) -0.0020(8) 0.0002(8)
C32 0.0283(11) 0.0222(10) 0.0281(11) 0.0037(8) 0.0030(9) -0.0022(8)
C33 0.0240(10) 0.0235(10) 0.0329(12) -0.0033(9) -0.0012(9) -0.0038(8)
C34 0.0235(10) 0.0261(11) 0.0235(10) -0.0020(8) -0.0040(8) 0.0023(8)
C35 0.0243(10) 0.0214(10) 0.0223(10) 0.0006(8) -0.0008(8) 0.0016(8)
B1 0.0218(10) 0.0206(10) 0.0161(10) -0.0015(8) -0.0010(8) 0.0004(8)
N1 0.0238(8) 0.0213(8) 0.0207(8) 0.0005(7) -0.0008(7) 0.0007(7)
N2 0.0238(9) 0.0213(8) 0.0190(8) 0.0000(6) -0.0014(6) -0.0007(6)
C1 0.0247(10) 0.0211(9) 0.0177(9) -0.0002(7) -0.0019(7) 0.0010(7)
C2 0.0222(10) 0.0312(11) 0.0321(12) 0.0046(9) -0.0020(9) 0.0038(9)
C3 0.0276(11) 0.0276(11) 0.0294(11) 0.0057(9) -0.0045(8) 0.0032(9)
C4 0.0295(11) 0.0238(10) 0.0208(10) 0.0012(8) 0.0048(8) -0.0001(8)
C5 0.0400(13) 0.0318(12) 0.0264(11) -0.0003(9) 0.0106(9) 0.0032(10)
C6 0.0350(13) 0.0426(14) 0.0312(12) 0.0165(11) 0.0048(10) 0.0064(11)
C7 0.0487(15) 0.0293(12) 0.0306(12) -0.0018(9) 0.0079(11) -0.0106(10)
C8 0.0284(11) 0.0234(10) 0.0213(10) 0.0017(8) 0.0005(8) -0.0047(8)
C9 0.0417(13) 0.0346(12) 0.0206(10) 0.0019(9) 0.0017(9) -0.0080(10)
C10 0.0402(13) 0.0238(12) 0.0399(13) 0.0020(10) -0.0005(10) -0.0073(9)
C11 0.0251(11) 0.0391(13) 0.0289(11) 0.0041(9) 0.0005(9) -0.0031(9)

loop_
_atom_type_symbol
_atom_type_description
_atom_type_scat_dispersion_real
_atom_type_scat_dispersion_imag
_atom_type_scat_source
C C 0.0181 0.0091 'International Tables Vol C Tables 4.2.6.8 and 6.1.1.4'
H H 0.0000 0.0000 'International Tables Vol C Tables 4.2.6.8 and 6.1.1.4'
B B 0.0090 0.0039 'International Tables Vol C Tables 4.2.6.8 and 6.1.1.4'
F F 0.0727 0.0534 'International Tables Vol C Tables 4.2.6.8 and 6.1.1.4'
N N 0.0311 0.0180 'International Tables Vol C Tables 4.2.6.8 and 6.1.1.4'

loop_
_exptl_crystal_face_index_h
_exptl_crystal_face_index_k
_exptl_crystal_face_index_l
_exptl_crystal_face_perp_dist
-2 -1 2 0.2600
0 0 1 0.2120
-2 -8 4 0.2465
-3 -9 -3 0.3100
-5 -1 2 0.2382
-1 8 5 0.3013
5 5 0 0.3795
0 -9 -5 0.2531
-5 5 0 0.3385
4 7 3 0.3483
5 -5 0 0.2344
0 6 6 0.2452
-3 9 2 0.4093
0 -11 -3 0.2696
3 -5 5 0.2887
-5 0 -1 0.2024
0 -2 -7 0.2041
5 -5 -1 0.2263
5 -4 -1 0.2159
0 5 -6 0.1921
-1 -1 -7 0.1864
2 10 -1 0.3711

loop_
_geom_angle_atom_site_label_1
_geom_angle_atom_site_label_2
_geom_angle_atom_site_label_3
_geom_angle
_geom_angle_site_symmetry_1
_geom_angle_site_symmetry_3
_geom_angle_publ_flag
C13 C12 C17 113.31(19) . . ?
C13 C12 B1 127.32(19) . . ?
C17 C12 B1 118.57(18) . . ?
F1 C13 C12 121.10(19) . . ?
F1 C13 C14 114.51(19) . . ?
C12 C13 C14 124.3(2) . . ?
F2 C14 C15 120.1(2) . . ?
F2 C14 C13 120.1(2) . . ?
C15 C14 C13 119.8(2) . . ?
F3 C15 C14 120.7(2) . . ?
F3 C15 C16 120.5(2) . . ?
C14 C15 C16 118.7(2) . . ?
F4 C16 C15 119.6(2) . . ?
F4 C16 C17 120.9(2) . . ?
C15 C16 C17 119.5(2) . . ?
F5 C17 C16 115.96(19) . . ?
F5 C17 C12 119.68(19) . . ?
C16 C17 C12 124.4(2) . . ?
C19 C18 C23 113.2(2) . . ?
C19 C18 B1 127.92(19) . . ?
C23 C18 B1 118.79(19) . . ?
F6 C19 C18 121.43(19) . . ?
F6 C19 C20 114.4(2) . . ?
C18 C19 C20 124.2(2) . . ?
F7 C20 C21 120.4(2) . . ?
F7 C20 C19 120.1(2) . . ?
C21 C20 C19 119.5(2) . . ?
F8 C21 C22 120.6(2) . . ?
F8 C21 C20 120.5(2) . . ?
C22 C21 C20 118.9(2) . . ?
F9 C22 C21 119.2(2) . . ?
F9 C22 C23 121.1(2) . . ?
C21 C22 C23 119.7(2) . . ?
F10 C23 C22 115.9(2) . . ?
F10 C23 C18 119.6(2) . . ?
C22 C23 C18 124.6(2) . . ?
C25 C24 C29 113.1(2) . . ?
C25 C24 B1 127.63(19) . . ?
C29 C24 B1 119.08(18) . . ?
F11 C25 C26 114.49(19) . . ?
F11 C25 C24 121.6(2) . . ?
C26 C25 C24 123.9(2) . . ?
F12 C26 C27 119.2(2) . . ?
F12 C26 C25 120.5(2) . . ?
C27 C26 C25 120.3(2) . . ?
F13 C27 C26 120.8(2) . . ?
F13 C27 C28 120.7(2) . . ?
C26 C27 C28 118.5(2) . . ?
F14 C28 C29 121.2(2) . . ?
F14 C28 C27 119.5(2) . . ?
C29 C28 C27 119.3(2) . . ?
F15 C29 C28 115.5(2) . . ?
F15 C29 C24 119.71(19) . . ?
C28 C29 C24 124.8(2) . . ?
C31 C30 C35 113.3(2) . . ?
C31 C30 B1 127.51(19) . . ?
C35 C30 B1 119.05(19) . . ?
F16 C31 C30 121.3(2) . . ?
F16 C31 C32 114.8(2) . . ?
C30 C31 C32 123.9(2) . . ?
F17 C32 C33 119.8(2) . . ?
F17 C32 C31 120.0(2) . . ?
C33 C32 C31 120.2(2) . . ?
F18 C33 C32 120.7(2) . . ?
F18 C33 C34 120.9(2) . . ?
C32 C33 C34 118.4(2) . . ?
F19 C34 C35 120.6(2) . . ?
F19 C34 C33 119.7(2) . . ?
C35 C34 C33 119.7(2) . . ?
F20 C35 C34 116.2(2) . . ?
F20 C35 C30 119.3(2) . . ?
C34 C35 C30 124.4(2) . . ?
C30 B1 C18 103.29(17) . . ?
C30 B1 C12 113.81(17) . . ?
C18 B1 C12 112.57(16) . . ?
C30 B1 C24 112.12(16) . . ?
C18 B1 C24 113.41(17) . . ?
C12 B1 C24 102.04(16) . . ?
C1 N1 C2 107.70(19) . . ?
C1 N1 C4 126.95(18) . . ?
C2 N1 C4 125.31(19) . . ?
C1 N2 C3 108.07(19) . . ?
C1 N2 C8 126.71(19) . . ?
C3 N2 C8 125.18(19) . . ?
N2 C1 N1 109.74(19) . . ?
C3 C2 N1 107.2(2) . . ?
C2 C3 N2 107.3(2) . . ?
N1 C4 C6 108.94(19) . . ?
N1 C4 C5 107.98(19) . . ?
C6 C4 C5 110.5(2) . . ?
N1 C4 C7 107.07(19) . . ?
C6 C4 C7 110.4(2) . . ?
C5 C4 C7 111.8(2) . . ?
N2 C8 C11 108.71(18) . . ?
N2 C8 C9 107.11(18) . . ?
C11 C8 C9 110.5(2) . . ?
N2 C8 C10 107.9(2) . . ?
C11 C8 C10 110.9(2) . . ?
C9 C8 C10 111.5(2) . . ?

loop_
_geom_bond_atom_site_label_1
_geom_bond_atom_site_label_2
_geom_bond_distance
_geom_bond_site_symmetry_2
_geom_bond_publ_flag
F1 C13 1.355(3) . ?
F2 C14 1.344(3) . ?
F3 C15 1.340(3) . ?
F4 C16 1.344(3) . ?
F5 C17 1.348(3) . ?
F6 C19 1.347(3) . ?
F7 C20 1.339(3) . ?
F8 C21 1.338(3) . ?
F9 C22 1.347(3) . ?
F10 C23 1.353(3) . ?
F11 C25 1.346(3) . ?
F12 C26 1.348(3) . ?
F13 C27 1.335(3) . ?
F14 C28 1.337(3) . ?
F15 C29 1.350(2) . ?
F16 C31 1.352(3) . ?
F17 C32 1.347(3) . ?
F18 C33 1.326(3) . ?
F19 C34 1.347(3) . ?
F20 C35 1.350(3) . ?
C12 C13 1.386(3) . ?
C12 C17 1.394(3) . ?
C12 B1 1.659(3) . ?
C13 C14 1.389(3) . ?
C14 C15 1.372(3) . ?
C15 C16 1.383(3) . ?
C16 C17 1.383(3) . ?
C18 C19 1.391(3) . ?
C18 C23 1.394(3) . ?
C18 B1 1.657(3) . ?
C19 C20 1.391(3) . ?
C20 C21 1.376(4) . ?
C21 C22 1.376(4) . ?
C22 C23 1.378(3) . ?
C24 C25 1.392(3) . ?
C24 C29 1.394(3) . ?
C24 B1 1.666(3) . ?
C25 C26 1.379(3) . ?
C26 C27 1.376(3) . ?
C27 C28 1.382(3) . ?
C28 C29 1.379(3) . ?
C30 C31 1.387(3) . ?
C30 C35 1.397(3) . ?
C30 B1 1.650(3) . ?
C31 C32 1.392(3) . ?
C32 C33 1.370(3) . ?
C33 C34 1.383(3) . ?
C34 C35 1.377(3) . ?
N1 C1 1.329(3) . ?
N1 C2 1.383(3) . ?
N1 C4 1.505(3) . ?
N2 C1 1.328(3) . ?
N2 C3 1.375(3) . ?
N2 C8 1.507(3) . ?
C2 C3 1.355(4) . ?
C4 C6 1.519(3) . ?
C4 C5 1.520(3) . ?
C4 C7 1.525(3) . ?
C8 C11 1.521(3) . ?
C8 C9 1.525(3) . ?
C8 C10 1.526(3) . ?

loop_
_geom_torsion_atom_site_label_1
_geom_torsion_atom_site_label_2
_geom_torsion_atom_site_label_3
_geom_torsion_atom_site_label_4
_geom_torsion
_geom_torsion_site_symmetry_1
_geom_torsion_site_symmetry_2
_geom_torsion_site_symmetry_3
_geom_torsion_site_symmetry_4
_geom_torsion_publ_flag
C17 C12 C13 F1 -177.47(19) . . . . ?
B1 C12 C13 F1 -7.9(3) . . . . ?
C17 C12 C13 C14 -0.5(3) . . . . ?
B1 C12 C13 C14 169.1(2) . . . . ?
F1 C13 C14 F2 -0.6(3) . . . . ?
C12 C13 C14 F2 -177.8(2) . . . . ?
F1 C13 C14 C15 178.1(2) . . . . ?
C12 C13 C14 C15 1.0(4) . . . . ?
F2 C14 C15 F3 -1.1(4) . . . . ?
C13 C14 C15 F3 -179.8(2) . . . . ?
F2 C14 C15 C16 177.9(2) . . . . ?
C13 C14 C15 C16 -0.8(3) . . . . ?
F3 C15 C16 F4 -0.4(3) . . . . ?
C14 C15 C16 F4 -179.5(2) . . . . ?
F3 C15 C16 C17 179.3(2) . . . . ?
C14 C15 C16 C17 0.2(3) . . . . ?
F4 C16 C17 F5 0.5(3) . . . . ?
C15 C16 C17 F5 -179.2(2) . . . . ?
F4 C16 C17 C12 179.9(2) . . . . ?
C15 C16 C17 C12 0.2(4) . . . . ?
C13 C12 C17 F5 179.3(2) . . . . ?
B1 C12 C17 F5 8.7(3) . . . . ?
C13 C12 C17 C16 -0.1(3) . . . . ?
B1 C12 C17 C16 -170.7(2) . . . . ?
C23 C18 C19 F6 178.70(18) . . . . ?
B1 C18 C19 F6 2.9(3) . . . . ?
C23 C18 C19 C20 -1.5(3) . . . . ?
B1 C18 C19 C20 -177.3(2) . . . . ?
F6 C19 C20 F7 2.6(3) . . . . ?
C18 C19 C20 F7 -177.2(2) . . . . ?
F6 C19 C20 C21 -178.37(19) . . . . ?
C18 C19 C20 C21 1.8(3) . . . . ?
F7 C20 C21 F8 -0.2(3) . . . . ?
C19 C20 C21 F8 -179.2(2) . . . . ?
F7 C20 C21 C22 178.8(2) . . . . ?
C19 C20 C21 C22 -0.2(3) . . . . ?
F8 C21 C22 F9 -1.2(3) . . . . ?
C20 C21 C22 F9 179.8(2) . . . . ?
F8 C21 C22 C23 177.5(2) . . . . ?
C20 C21 C22 C23 -1.5(3) . . . . ?
F9 C22 C23 F10 1.7(3) . . . . ?
C21 C22 C23 F10 -176.9(2) . . . . ?
F9 C22 C23 C18 -179.5(2) . . . . ?
C21 C22 C23 C18 1.9(4) . . . . ?
C19 C18 C23 F10 178.40(18) . . . . ?
B1 C18 C23 F10 -5.4(3) . . . . ?
C19 C18 C23 C22 -0.4(3) . . . . ?
B1 C18 C23 C22 175.9(2) . . . . ?
C29 C24 C25 F11 -176.10(19) . . . . ?
B1 C24 C25 F11 -1.4(3) . . . . ?
C29 C24 C25 C26 3.3(3) . . . . ?
B1 C24 C25 C26 178.1(2) . . . . ?
F11 C25 C26 F12 -1.8(3) . . . . ?
C24 C25 C26 F12 178.7(2) . . . . ?
F11 C25 C26 C27 177.6(2) . . . . ?
C24 C25 C26 C27 -1.9(3) . . . . ?
F12 C26 C27 F13 -0.3(3) . . . . ?
C25 C26 C27 F13 -179.7(2) . . . . ?
F12 C26 C27 C28 178.1(2) . . . . ?
C25 C26 C27 C28 -1.3(3) . . . . ?
F13 C27 C28 F14 0.2(3) . . . . ?
C26 C27 C28 F14 -178.1(2) . . . . ?
F13 C27 C28 C29 -178.9(2) . . . . ?
C26 C27 C28 C29 2.7(3) . . . . ?
F14 C28 C29 F15 -0.5(3) . . . . ?
C27 C28 C29 F15 178.7(2) . . . . ?
F14 C28 C29 C24 179.8(2) . . . . ?
C27 C28 C29 C24 -1.1(4) . . . . ?
C25 C24 C29 F15 178.39(18) . . . . ?
B1 C24 C29 F15 3.2(3) . . . . ?
C25 C24 C29 C28 -1.9(3) . . . . ?
B1 C24 C29 C28 -177.1(2) . . . . ?
C35 C30 C31 F16 176.9(2) . . . . ?
B1 C30 C31 F16 1.7(3) . . . . ?
C35 C30 C31 C32 -1.2(3) . . . . ?
B1 C30 C31 C32 -176.5(2) . . . . ?
F16 C31 C32 F17 1.1(3) . . . . ?
C30 C31 C32 F17 179.4(2) . . . . ?
F16 C31 C32 C33 -177.8(2) . . . . ?
C30 C31 C32 C33 0.4(4) . . . . ?
F17 C32 C33 F18 0.4(4) . . . . ?
C31 C32 C33 F18 179.3(2) . . . . ?
F17 C32 C33 C34 -179.2(2) . . . . ?
C31 C32 C33 C34 -0.3(4) . . . . ?
F18 C33 C34 F19 2.9(3) . . . . ?
C32 C33 C34 F19 -177.6(2) . . . . ?
F18 C33 C34 C35 -178.5(2) . . . . ?
C32 C33 C34 C35 1.1(3) . . . . ?
F19 C34 C35 F20 -1.9(3) . . . . ?
C33 C34 C35 F20 179.5(2) . . . . ?
F19 C34 C35 C30 176.5(2) . . . . ?
C33 C34 C35 C30 -2.2(4) . . . . ?
C31 C30 C35 F20 -179.55(19) . . . . ?
B1 C30 C35 F20 -3.9(3) . . . . ?
C31 C30 C35 C34 2.2(3) . . . . ?
B1 C30 C35 C34 177.8(2) . . . . ?
C31 C30 B1 C18 114.9(2) . . . . ?
C35 C30 B1 C18 -60.0(2) . . . . ?
C31 C30 B1 C12 -7.4(3) . . . . ?
C35 C30 B1 C12 177.60(19) . . . . ?
C31 C30 B1 C24 -122.6(2) . . . . ?
C35 C30 B1 C24 62.4(2) . . . . ?
C19 C18 B1 C30 121.3(2) . . . . ?
C23 C18 B1 C30 -54.3(2) . . . . ?
C19 C18 B1 C12 -115.5(2) . . . . ?
C23 C18 B1 C12 68.9(2) . . . . ?
C19 C18 B1 C24 -0.3(3) . . . . ?
C23 C18 B1 C24 -175.85(18) . . . . ?
C13 C12 B1 C30 126.7(2) . . . . ?
C17 C12 B1 C30 -64.2(2) . . . . ?
C13 C12 B1 C18 9.6(3) . . . . ?
C17 C12 B1 C18 178.68(19) . . . . ?
C13 C12 B1 C24 -112.3(2) . . . . ?
C17 C12 B1 C24 56.8(2) . . . . ?
C25 C24 B1 C30 4.0(3) . . . . ?
C29 C24 B1 C30 178.47(18) . . . . ?
C25 C24 B1 C18 120.5(2) . . . . ?
C29 C24 B1 C18 -65.0(2) . . . . ?
C25 C24 B1 C12 -118.1(2) . . . . ?
C29 C24 B1 C12 56.3(2) . . . . ?
C3 N2 C1 N1 -0.1(2) . . . . ?
C8 N2 C1 N1 177.83(19) . . . . ?
C2 N1 C1 N2 0.0(2) . . . . ?
C4 N1 C1 N2 -177.71(19) . . . . ?
C1 N1 C2 C3 0.0(3) . . . . ?
C4 N1 C2 C3 177.8(2) . . . . ?
N1 C2 C3 N2 0.0(3) . . . . ?
C1 N2 C3 C2 0.0(3) . . . . ?
C8 N2 C3 C2 -177.9(2) . . . . ?
C1 N1 C4 C6 -4.5(3) . . . . ?
C2 N1 C4 C6 178.2(2) . . . . ?
C1 N1 C4 C5 -124.6(2) . . . . ?
C2 N1 C4 C5 58.1(3) . . . . ?
C1 N1 C4 C7 114.9(2) . . . . ?
C2 N1 C4 C7 -62.5(3) . . . . ?
C1 N2 C8 C11 6.6(3) . . . . ?
C3 N2 C8 C11 -175.8(2) . . . . ?
C1 N2 C8 C9 -112.8(2) . . . . ?
C3 N2 C8 C9 64.7(3) . . . . ?
C1 N2 C8 C10 127.0(2) . . . . ?
C3 N2 C8 C10 -55.5(3) . . . . ?
